data_1506928
loop_
_publ_author_name
'Chamberland, Stephen'
'Woerpel, K. A.'

_publ_section_title
;
 Using nucleophilic substitution reactions to understand how a remote
 alkyl or alkoxy substituent influences the conformation of eight-membered
 ring oxocarbenium ions.
;
_journal_issue 25
_journal_name_full 'Organic letters'
_journal_page_first 4739
_journal_page_last 4741
_journal_paper_doi 10.1021/ol047998d
_journal_volume 6
_journal_year 2004
_chemical_formula_sum 'C18 H24 N O3'
_chemical_formula_weight 302.38
_chemical_name_systematic ?
_space_group_IT_number 2
_symmetry_cell_setting triclinic
_symmetry_space_group_name_Hall '-P 1'
_symmetry_space_group_name_H-M 'P -1'
_atom_sites_solution_hydrogens difmap
_atom_sites_solution_primary direct
_atom_sites_solution_secondary difmap
_audit_creation_method SHELXTL
_cell_angle_alpha 94.2720(10)
_cell_angle_beta 94.6620(10)
_cell_angle_gamma 95.6630(10)
_cell_formula_units_Z 2
_cell_length_a 5.2748(3)
_cell_length_b 10.1002(6)
_cell_length_c 15.4153(9)
_cell_measurement_temperature 173(2)
_cell_volume 811.74(8)
_computing_cell_refinement 'Bruker SMART/SAINT'
_computing_data_collection 'Bruker SMART'
_computing_data_reduction 'Bruker SHELXTL'
_computing_molecular_graphics 'Bruker SHELXTL'
_computing_publication_material 'Bruker SHELXTL'
_computing_structure_refinement 'Bruker SHELXTL'
_computing_structure_solution 'Bruker SHELXTL'
_diffrn_ambient_temperature 173(2)
_diffrn_measured_fraction_theta_full 0.938
_diffrn_measured_fraction_theta_max 0.938
_diffrn_measurement_device_type 'CCD area detector'
_diffrn_measurement_method 'omega scans'
_diffrn_radiation_monochromator graphite
_diffrn_radiation_source 'sealed tube'
_diffrn_radiation_type MoK\a
_diffrn_radiation_wavelength 0.71073
_diffrn_reflns_av_R_equivalents 0.0233
_diffrn_reflns_av_sigmaI/netI 0.0269
_diffrn_reflns_limit_h_max 6
_diffrn_reflns_limit_h_min -6
_diffrn_reflns_limit_k_max 13
_diffrn_reflns_limit_k_min -13
_diffrn_reflns_limit_l_max 20
_diffrn_reflns_limit_l_min -20
_diffrn_reflns_number 8683
_diffrn_reflns_theta_full 28.38
_diffrn_reflns_theta_max 28.38
_diffrn_reflns_theta_min 2.03
_diffrn_standards_decay_% '< 1.0'
_diffrn_standards_interval_count 'initial 50 frames recollected'
_diffrn_standards_number '50 frames'
_exptl_absorpt_coefficient_mu 0.084
_exptl_absorpt_correction_T_max 0.9802
_exptl_absorpt_correction_T_min 0.9689
_exptl_absorpt_correction_type none
_exptl_crystal_colour colorless
_exptl_crystal_density_diffrn 1.237
_exptl_crystal_density_meas ?
_exptl_crystal_density_method 'not measured'
_exptl_crystal_description 'irregular needle'
_exptl_crystal_F_000 326
_exptl_crystal_size_max 0.38
_exptl_crystal_size_mid 0.30
_exptl_crystal_size_min 0.24
_refine_diff_density_max 0.578
_refine_diff_density_min -0.192
_refine_diff_density_rms 0.071
_refine_ls_extinction_method none
_refine_ls_goodness_of_fit_ref 1.059
_refine_ls_hydrogen_treatment refall
_refine_ls_matrix_type full
_refine_ls_number_parameters 295
_refine_ls_number_reflns 3814
_refine_ls_number_restraints 0
_refine_ls_restrained_S_all 1.059
_refine_ls_R_factor_all 0.0627
_refine_ls_R_factor_gt 0.0536
_refine_ls_shift/su_max 0.000
_refine_ls_shift/su_mean 0.000
_refine_ls_structure_factor_coef Fsqd
_refine_ls_weighting_details 'calc w=1/[\s^2^(Fo^2^)+(0.1026P)^2^+0.1307P] where P=(Fo^2^+2Fc^2^)/3'
_refine_ls_weighting_scheme calc
_refine_ls_wR_factor_gt 0.1419
_refine_ls_wR_factor_ref 0.1522
_reflns_number_gt 3211
_reflns_number_total 3814
_reflns_threshold_expression >2sigma(I)
_cod_data_source_file ol047998dsi20041026_080507.cif
_cod_data_source_block kaw37
_cod_depositor_comments
;
The following automatic conversions were performed:

'_symmetry_cell_setting' value 'Triclinic' changed to 'triclinic'
according to /home/saulius/struct/CIF-dictionaries/cif_core.dic
dictionary named 'cif_core.dic' version 2.4.1 from 2010-06-29.

Automatic conversion script
Id: cif_fix_values 1715 2011-07-08 13:25:40Z adriana 

The following automatic conversions were performed:

'_exptl_crystal_density_meas' value 'none' was changed to '?' - the
value is perceived as not measured.

Automatic conversion script
Id: cif_fix_values 3008 2015-01-20 13:52:24Z robertas 
;
_cod_original_sg_symbol_H-M P-1
_cod_database_code 1506928

loop_
_symmetry_equiv_pos_as_xyz
'x, y, z'
'-x, -y, -z'

loop_
_atom_site_label
_atom_site_type_symbol
_atom_site_fract_x
_atom_site_fract_y
_atom_site_fract_z
_atom_site_U_iso_or_equiv
_atom_site_adp_type
_atom_site_occupancy
_atom_site_symmetry_multiplicity
_atom_site_calc_flag
O1 O -0.34108(17) 0.22650(9) 0.78726(6) 0.0214(2) Uani 1 1 d
O2 O 0.18253(18) 0.40891(10) 0.92033(6) 0.0244(2) Uani 1 1 d
O3 O -0.2780(2) 0.20151(10) 0.51135(6) 0.0267(2) Uani 1 1 d
N1 N -0.2472(2) 0.40624(12) 0.92289(8) 0.0239(3) Uani 1 1 d
C1 C -0.0767(2) 0.27193(13) 0.80690(8) 0.0199(3) Uani 1 1 d
C2 C 0.0294(3) 0.34114(13) 0.73037(9) 0.0226(3) Uani 1 1 d
C3 C 0.0147(3) 0.25355(14) 0.64417(9) 0.0235(3) Uani 1 1 d
C4 C -0.2566(3) 0.19838(13) 0.60523(8) 0.0226(3) Uani 1 1 d
C5 C -0.3313(3) 0.05163(14) 0.61942(9) 0.0261(3) Uani 1 1 d
C6 C -0.2715(3) 0.00977(13) 0.71164(9) 0.0245(3) Uani 1 1 d
C7 C -0.3969(3) 0.08362(13) 0.78304(9) 0.0239(3) Uani 1 1 d
C8 C -0.0382(2) 0.36891(13) 0.88931(8) 0.0201(3) Uani 1 1 d
C9 C -0.3319(3) 0.32715(15) 0.48403(9) 0.0283(3) Uani 1 1 d
C10 C -0.3401(3) 0.32243(13) 0.38585(9) 0.0239(3) Uani 1 1 d
C11 C -0.5218(3) 0.38458(14) 0.33819(9) 0.0263(3) Uani 1 1 d
C12 C -0.5272(3) 0.38223(14) 0.24774(10) 0.0281(3) Uani 1 1 d
C13 C -0.3497(3) 0.31737(14) 0.20389(9) 0.0283(3) Uani 1 1 d
C14 C -0.1684(3) 0.25416(16) 0.25078(10) 0.0295(3) Uani 1 1 d
C15 C -0.1628(3) 0.25647(15) 0.34129(9) 0.0279(3) Uani 1 1 d
C16 C 0.0213(3) 0.13310(15) 1.03303(10) 0.0302(3) Uani 1 1 d
C17 C 0.2005(3) 0.08874(16) 0.97942(10) 0.0303(3) Uani 1 1 d
C18 C 0.1786(3) -0.04388(16) 0.94660(10) 0.0308(3) Uani 1 1 d
H1 H -0.401(4) 0.3774(18) 0.9007(12) 0.029(4) Uiso 1 1 d
H2 H -0.233(4) 0.467(2) 0.9689(15) 0.042(5) Uiso 1 1 d
H1A H 0.020(3) 0.1996(16) 0.8200(11) 0.021(4) Uiso 1 1 d
H2A H -0.067(3) 0.4177(17) 0.7210(11) 0.026(4) Uiso 1 1 d
H2B H 0.207(4) 0.3753(18) 0.7485(12) 0.030(4) Uiso 1 1 d
H3A H 0.128(3) 0.1801(18) 0.6507(12) 0.028(4) Uiso 1 1 d
H3B H 0.096(4) 0.3107(19) 0.6040(13) 0.037(5) Uiso 1 1 d
H4A H -0.380(3) 0.2555(15) 0.6318(10) 0.016(3) Uiso 1 1 d
H5A H -0.513(4) 0.0281(17) 0.6035(12) 0.029(4) Uiso 1 1 d
H5B H -0.243(4) -0.0004(19) 0.5781(14) 0.039(5) Uiso 1 1 d
H6A H -0.079(3) 0.0183(15) 0.7268(10) 0.019(4) Uiso 1 1 d
H6B H -0.327(3) -0.0877(17) 0.7126(11) 0.026(4) Uiso 1 1 d
H7A H -0.589(3) 0.0678(15) 0.7731(11) 0.020(4) Uiso 1 1 d
H7B H -0.344(4) 0.0514(19) 0.8400(13) 0.037(5) Uiso 1 1 d
H9A H -0.510(3) 0.3489(18) 0.5021(12) 0.031(4) Uiso 1 1 d
H9B H -0.197(4) 0.402(2) 0.5097(13) 0.038(5) Uiso 1 1 d
H11 H -0.648(4) 0.432(2) 0.3716(14) 0.046(6) Uiso 1 1 d
H12 H -0.657(3) 0.4251(17) 0.2157(12) 0.027(4) Uiso 1 1 d
H13 H -0.352(4) 0.3172(19) 0.1408(14) 0.039(5) Uiso 1 1 d
H14 H -0.043(4) 0.2075(19) 0.2210(13) 0.037(5) Uiso 1 1 d
H15 H -0.031(3) 0.2119(17) 0.3757(12) 0.028(4) Uiso 1 1 d
H16 H 0.041(4) 0.224(2) 1.0554(13) 0.038(5) Uiso 1 1 d
H17 H 0.347(4) 0.1486(18) 0.9681(12) 0.034(5) Uiso 1 1 d
H18 H 0.306(4) -0.0762(19) 0.9086(13) 0.038(5) Uiso 1 1 d

loop_
_atom_site_aniso_label
_atom_site_aniso_U_11
_atom_site_aniso_U_22
_atom_site_aniso_U_33
_atom_site_aniso_U_23
_atom_site_aniso_U_13
_atom_site_aniso_U_12
O1 0.0214(5) 0.0218(5) 0.0199(5) -0.0025(3) 0.0004(3) 0.0011(3)
O2 0.0230(5) 0.0277(5) 0.0208(5) -0.0047(4) -0.0001(4) 0.0011(4)
O3 0.0411(6) 0.0240(5) 0.0145(5) -0.0012(4) -0.0003(4) 0.0051(4)
N1 0.0232(6) 0.0282(6) 0.0188(5) -0.0068(4) -0.0007(4) 0.0034(5)
C1 0.0198(6) 0.0219(6) 0.0175(6) -0.0011(5) -0.0001(5) 0.0024(5)
C2 0.0254(7) 0.0230(6) 0.0182(6) -0.0020(5) 0.0024(5) -0.0011(5)
C3 0.0261(7) 0.0268(7) 0.0172(6) -0.0006(5) 0.0039(5) 0.0015(5)
C4 0.0292(7) 0.0234(7) 0.0144(6) -0.0017(5) 0.0009(5) 0.0026(5)
C5 0.0335(8) 0.0228(7) 0.0203(7) -0.0027(5) 0.0002(6) -0.0001(5)
C6 0.0309(7) 0.0187(6) 0.0228(7) 0.0002(5) 0.0006(5) 0.0006(5)
C7 0.0269(7) 0.0219(6) 0.0217(6) 0.0009(5) 0.0015(5) -0.0023(5)
C8 0.0232(6) 0.0204(6) 0.0164(6) 0.0024(5) 0.0003(5) 0.0020(5)
C9 0.0399(8) 0.0262(7) 0.0195(7) 0.0008(5) 0.0026(6) 0.0075(6)
C10 0.0295(7) 0.0217(6) 0.0199(6) 0.0007(5) 0.0030(5) 0.0001(5)
C11 0.0311(7) 0.0240(7) 0.0241(7) 0.0005(5) 0.0026(5) 0.0053(5)
C12 0.0351(8) 0.0246(7) 0.0248(7) 0.0038(5) -0.0006(6) 0.0060(6)
C13 0.0381(8) 0.0271(7) 0.0194(7) 0.0035(5) 0.0028(6) 0.0003(6)
C14 0.0319(8) 0.0339(8) 0.0237(7) 0.0003(6) 0.0064(6) 0.0063(6)
C15 0.0291(7) 0.0319(7) 0.0229(7) 0.0020(5) 0.0010(5) 0.0064(6)
C16 0.0381(8) 0.0289(7) 0.0237(7) 0.0033(6) 0.0011(6) 0.0050(6)
C17 0.0327(8) 0.0333(8) 0.0254(7) 0.0074(6) 0.0026(6) 0.0017(6)
C18 0.0342(8) 0.0354(8) 0.0245(7) 0.0043(6) 0.0066(6) 0.0085(6)

loop_
_atom_type_symbol
_atom_type_description
_atom_type_scat_dispersion_real
_atom_type_scat_dispersion_imag
_atom_type_scat_source
C C 0.0033 0.0016 'International Tables Vol C Tables 4.2.6.8 and 6.1.1.4'
H H 0.0000 0.0000 'International Tables Vol C Tables 4.2.6.8 and 6.1.1.4'
N N 0.0061 0.0033 'International Tables Vol C Tables 4.2.6.8 and 6.1.1.4'
O O 0.0106 0.0060 'International Tables Vol C Tables 4.2.6.8 and 6.1.1.4'

loop_
_geom_angle_atom_site_label_1
_geom_angle_atom_site_label_2
_geom_angle_atom_site_label_3
_geom_angle
_geom_angle_site_symmetry_1
_geom_angle_site_symmetry_3
C1 O1 C7 113.90(10) . .
C9 O3 C4 112.96(10) . .
O1 C1 C2 110.58(10) . .
O1 C1 C8 110.35(10) . .
C2 C1 C8 109.58(11) . .
C1 C2 C3 115.33(11) . .
C2 C3 C4 115.60(11) . .
O3 C4 C5 104.08(10) . .
O3 C4 C3 110.48(11) . .
C5 C4 C3 114.46(11) . .
C6 C5 C4 116.51(11) . .
C7 C6 C5 115.36(12) . .
O1 C7 C6 113.81(11) . .
O2 C8 N1 123.83(12) . .
O2 C8 C1 118.93(11) . .
N1 C8 C1 117.24(11) . .
O3 C9 C10 109.12(11) . .
C11 C10 C15 118.79(13) . .
C11 C10 C9 120.74(12) . .
C15 C10 C9 120.47(12) . .
C10 C11 C12 120.85(13) . .
C13 C12 C11 120.13(13) . .
C12 C13 C14 119.52(13) . .
C13 C14 C15 120.40(14) . .
C14 C15 C10 120.30(13) . .
C18 C16 C17 119.63(14) 2_557 .
C18 C17 C16 119.90(15) . .
C17 C18 C16 120.47(14) . 2_557

loop_
_geom_bond_atom_site_label_1
_geom_bond_atom_site_label_2
_geom_bond_distance
_geom_bond_site_symmetry_2
O1 C1 1.4251(15) .
O1 C7 1.4396(16) .
O2 C8 1.2389(16) .
O3 C9 1.4143(17) .
O3 C4 1.4454(15) .
N1 C8 1.3310(18) .
C1 C2 1.5319(19) .
C1 C8 1.5323(17) .
C2 C3 1.5326(18) .
C3 C4 1.5399(19) .
C4 C5 1.5320(19) .
C5 C6 1.5304(19) .
C6 C7 1.5162(19) .
C9 C10 1.5078(19) .
C10 C11 1.388(2) .
C10 C15 1.397(2) .
C11 C12 1.391(2) .
C12 C13 1.386(2) .
C13 C14 1.386(2) .
C14 C15 1.392(2) .
C16 C18 1.390(2) 2_557
C16 C17 1.390(2) .
C17 C18 1.387(2) .
C18 C16 1.390(2) 2_557

loop_
_geom_torsion_atom_site_label_1
_geom_torsion_atom_site_label_2
_geom_torsion_atom_site_label_3
_geom_torsion_atom_site_label_4
_geom_torsion
_geom_torsion_site_symmetry_1
_geom_torsion_site_symmetry_4
C7 O1 C1 C2 116.13(12) . .
C7 O1 C1 C8 -122.47(11) . .
O1 C1 C2 C3 -60.79(15) . .
C8 C1 C2 C3 177.36(11) . .
C1 C2 C3 C4 61.53(16) . .
C9 O3 C4 C5 152.93(12) . .
C9 O3 C4 C3 -83.75(14) . .
C2 C3 C4 O3 140.58(12) . .
C2 C3 C4 C5 -102.35(14) . .
O3 C4 C5 C6 166.99(12) . .
C3 C4 C5 C6 46.31(17) . .
C4 C5 C6 C7 59.27(17) . .
C1 O1 C7 C6 -62.46(15) . .
C5 C6 C7 O1 -55.77(16) . .
O1 C1 C8 O2 173.58(11) . .
C2 C1 C8 O2 -64.43(15) . .
O1 C1 C8 N1 -7.07(16) . .
C2 C1 C8 N1 114.92(13) . .
C4 O3 C9 C10 177.73(11) . .
O3 C9 C10 C11 140.36(14) . .
O3 C9 C10 C15 -40.33(19) . .
C15 C10 C11 C12 -0.4(2) . .
C9 C10 C11 C12 178.94(13) . .
C10 C11 C12 C13 0.0(2) . .
C11 C12 C13 C14 0.5(2) . .
C12 C13 C14 C15 -0.5(2) . .
C13 C14 C15 C10 0.1(2) . .
C11 C10 C15 C14 0.4(2) . .
C9 C10 C15 C14 -178.96(14) . .
C18 C16 C17 C18 0.1(2) 2_557 .
C16 C17 C18 C16 -0.1(2) . 2_557
